data_9016513
loop_
_publ_author_name
'Hoareau, T.'
'Leclaire, A.'
'Borel, M.'
'Provost, J.'
'Raveau, B.'

_publ_section_title
;
 A mixed valent molybdenum monophosphate with an original cage structure
 Cs Mo6 O10 (Mo2 O7) (P O4)4
 _cod_database_code 1001806
;
_journal_name_full 'Journal of Solid State Chemistry'
_journal_page_first 233
_journal_page_last 240
_journal_paper_doi 10.1006/jssc.1996.7195
_journal_volume 128
_journal_year 1997
_chemical_formula_sum 'Cs0.5 Mo4 O16.5 P2'
_space_group_IT_number 122
_symmetry_space_group_name_Hall 'I -4 2bw'
_symmetry_space_group_name_H-M 'I -4 2 d'
_cell_angle_alpha 90
_cell_angle_beta 90
_cell_angle_gamma 90
_cell_length_a 9.953
_cell_length_b 9.953
_cell_length_c 26.41299
_cell_formula_units_Z 8
_cell_volume 2616.529
_database_code_amcsd 0013917
_exptl_crystal_density_diffrn 3.941
_cod_duplicate_entry 1001806
_cod_original_formula_sum 'Mo4 Cs.5 P2 O16.5'
_cod_database_code 9016513
_amcsd_formula_title 'Cs Mo8 O33 P4'

loop_
_space_group_symop_operation_xyz
x,y,z
1/2+x,1/2+y,1/2+z
1/2-y,-x,3/4+z
-y,1/2-x,1/4+z
y,-x,-z
1/2+y,1/2-x,1/2-z
-x,1/2+y,1/4-z
1/2-x,+y,3/4-z
-x,-y,z
1/2-x,1/2-y,1/2+z
1/2+y,x,3/4+z
+y,1/2+x,1/4+z
-y,x,-z
1/2-y,1/2+x,1/2-z
x,1/2-y,1/4-z
1/2+x,-y,3/4-z

loop_
_atom_site_label
_atom_site_fract_x
_atom_site_fract_y
_atom_site_fract_z
_atom_site_occupancy
Mo1 0.18090 0.18470 0.00729 1.00000
Mo2 0.47850 0.50400 0.10915 0.50000
Mo3 0.14120 0.62370 0.11410 0.50000
Cs1 0.00000 0.50000 0.09897 0.50000
P1 0.49050 0.21920 0.04200 1.00000
O1 0.00200 0.18240 -0.01260 1.00000
O2 0.16900 0.22600 0.06840 1.00000
O3 0.19800 0.37400 -0.02130 1.00000
O4 0.38500 0.18000 0.00290 1.00000
O5 0.21500 0.13100 -0.07540 1.00000
O6 0.47000 0.36600 0.05740 1.00000
O7 0.30500 0.54500 0.11010 1.00000
O8 0.53200 0.63300 0.16060 1.00000
O9 0.00000 0.50000 0.09897 0.50000

loop_
_cod_related_entry_id
_cod_related_entry_database
_cod_related_entry_code
1 AMCSD 0013917
